data_4344172
loop_
_publ_author_name
'Higashino, Toshiki'
'Jeannin, Olivier'
'Kawamoto, Tadashi'
'Lorcy, Dominique'
'Mori, Takehiko'
'Fourmigu\'e, Marc'

_publ_section_title
;
 A Single-Component Conductor Based on a Radical Gold Dithiolene Complex
 with Alkyl-Substituted Thiophene-2,3-dithiolate Ligand.
;
_journal_issue 20
_journal_name_full 'Inorganic chemistry'
_journal_page_first 9908
_journal_page_last 9913
_journal_paper_doi 10.1021/acs.inorgchem.5b01678
_journal_volume 54
_journal_year 2015
_chemical_formula_moiety 'C8 H8 S4'
_chemical_formula_sum 'C8 H8 S4'
_chemical_formula_weight 232.38
_chemical_name_common
;
5-methyl-6-ethyl-thieno[2,3-d][1,3]dithiole-2-thione
;
_chemical_name_systematic
; 
 ? 
;
_space_group_IT_number 14
_symmetry_cell_setting monoclinic
_symmetry_space_group_name_Hall '-P 2ybc'
_symmetry_space_group_name_H-M 'P 1 21/c 1'
_atom_sites_solution_hydrogens geom
_atom_sites_solution_primary direct
_atom_sites_solution_secondary difmap
_audit_creation_method SHELXL-97
_cell_angle_alpha 90.00
_cell_angle_beta 102.974(5)
_cell_angle_gamma 90.00
_cell_formula_units_Z 4
_cell_length_a 9.6042(3)
_cell_length_b 10.2419(4)
_cell_length_c 10.5970(4)
_cell_measurement_reflns_used 7665
_cell_measurement_temperature 293(2)
_cell_measurement_theta_max 27.49
_cell_measurement_theta_min 3.81
_cell_volume 1015.77(7)
_computing_cell_refinement 'Dirax/lsq (Duisenberg & Schreurs, 1989-2000)'
_computing_data_collection 'Collect (Bruker AXS BV, 1997-2004)'
_computing_data_reduction 'EvalCCD (Duisenberg & Schreurs 1990-2000)'
_computing_molecular_graphics 'Ortep-3 for Windows (Farrugia, 1997)'
_computing_publication_material 'WinGX publication routines (Farrugia, 1999)'
_computing_structure_refinement 'SHELXL-97 (Sheldrick, 1997)'
_computing_structure_solution 'SIR92 (Altomare et al., 1993)'
_diffrn_ambient_temperature 293(2)
_diffrn_detector_area_resol_mean 9
_diffrn_measured_fraction_theta_full 0.995
_diffrn_measured_fraction_theta_max 0.995
_diffrn_measurement_device '95mm CCD camera on \k-goniostat'
_diffrn_measurement_device_type KappaCCD
_diffrn_measurement_method CCD
_diffrn_radiation_monochromator 'horizonally mounted graphite crystal'
_diffrn_radiation_source 'fine-focus sealed tube'
_diffrn_radiation_type MoK\a
_diffrn_radiation_wavelength 0.71073
_diffrn_reflns_av_R_equivalents 0.0272
_diffrn_reflns_av_sigmaI/netI 0.0155
_diffrn_reflns_limit_h_max 12
_diffrn_reflns_limit_h_min -12
_diffrn_reflns_limit_k_max 12
_diffrn_reflns_limit_k_min -13
_diffrn_reflns_limit_l_max 13
_diffrn_reflns_limit_l_min -13
_diffrn_reflns_number 24921
_diffrn_reflns_theta_full 27.50
_diffrn_reflns_theta_max 27.50
_diffrn_reflns_theta_min 3.81
_exptl_absorpt_coefficient_mu 0.876
_exptl_absorpt_correction_T_max 0.839
_exptl_absorpt_correction_T_min 0.777
_exptl_absorpt_correction_type multi-scan
_exptl_absorpt_process_details
;
  [Sheldrick, G.M. (2002). SADABS Bruker AXS Inc., Madison, Wisconsin, USA]
;
_exptl_crystal_colour orange
_exptl_crystal_density_diffrn 1.520
_exptl_crystal_density_method 'not measured'
_exptl_crystal_description prism
_exptl_crystal_F_000 480
_exptl_crystal_size_max 0.55
_exptl_crystal_size_mid 0.24
_exptl_crystal_size_min 0.20
_refine_diff_density_max 0.270
_refine_diff_density_min -0.254
_refine_diff_density_rms 0.051
_refine_ls_extinction_coef 0.0190(18)
_refine_ls_extinction_expression Fc^*^=kFc[1+0.001xFc^2^\l^3^/sin(2\q)]^-1/4^
_refine_ls_extinction_method SHELXL
_refine_ls_goodness_of_fit_ref 1.091
_refine_ls_hydrogen_treatment constr
_refine_ls_matrix_type full
_refine_ls_number_parameters 112
_refine_ls_number_reflns 2325
_refine_ls_number_restraints 0
_refine_ls_restrained_S_all 1.091
_refine_ls_R_factor_all 0.0389
_refine_ls_R_factor_gt 0.0262
_refine_ls_shift/su_max 0.001
_refine_ls_shift/su_mean 0.000
_refine_ls_structure_factor_coef Fsqd
_refine_ls_weighting_details 'calc w=1/[\s^2^(Fo^2^)+(0.0301P)^2^+0.5415P] where P=(Fo^2^+2Fc^2^)/3'
_refine_ls_weighting_scheme calc
_refine_ls_wR_factor_gt 0.0651
_refine_ls_wR_factor_ref 0.0747
_reflns_number_gt 1855
_reflns_number_total 2325
_reflns_threshold_expression >2sigma(I)
_cod_data_source_file ic5b01678_si_002.cif
_cod_data_source_block 1b
_cod_depositor_comments 'Adding full bibliography for 4344171--4344175.cif.'
_cod_original_cell_volume 1015.77(6)
_cod_original_sg_symbol_H-M P21/c
_cod_database_code 4344172

loop_
_symmetry_equiv_pos_as_xyz
'x, y, z'
'-x, y+1/2, -z+1/2'
'-x, -y, -z'
'x, -y-1/2, z-1/2'

loop_
_atom_site_label
_atom_site_type_symbol
_atom_site_fract_x
_atom_site_fract_y
_atom_site_fract_z
_atom_site_U_iso_or_equiv
_atom_site_adp_type
_atom_site_occupancy
_atom_site_symmetry_multiplicity
_atom_site_calc_flag
_atom_site_refinement_flags
C1 C 0.6502(2) 0.30556(18) 1.02523(17) 0.0392(4) Uani 1 1 d .
C2 C 0.51377(19) 0.12512(18) 0.87841(16) 0.0348(4) Uani 1 1 d .
C3 C 0.41004(19) 0.19717(16) 0.91453(16) 0.0337(4) Uani 1 1 d .
C4 C 0.26846(19) 0.14879(18) 0.86854(17) 0.0370(4) Uani 1 1 d .
C5 C 0.27005(19) 0.03752(18) 0.79756(17) 0.0372(4) Uani 1 1 d .
C6 C 0.1386(2) 0.2108(2) 0.9003(2) 0.0536(5) Uani 1 1 d .
H6A H 0.0539 0.1798 0.8397 0.064 Uiso 1 1 calc R
H6B H 0.1438 0.3047 0.8901 0.064 Uiso 1 1 calc R
C7 C 0.1250(3) 0.1804(3) 1.0376(3) 0.0851(9) Uani 1 1 d .
H7A H 0.1116 0.0882 1.0462 0.128 Uiso 1 1 calc R
H7B H 0.0444 0.2264 1.0554 0.128 Uiso 1 1 calc R
H7C H 0.2104 0.2074 1.0979 0.128 Uiso 1 1 calc R
C8 C 0.1468(2) -0.0457(2) 0.7319(2) 0.0529(5) Uani 1 1 d .
H8A H 0.0626 -0.0204 0.7605 0.079 Uiso 1 1 calc R
H8B H 0.1679 -0.1357 0.7532 0.079 Uiso 1 1 calc R
H8C H 0.1306 -0.0342 0.6398 0.079 Uiso 1 1 calc R
S1 S 0.68830(5) 0.17551(5) 0.93301(5) 0.04276(15) Uani 1 1 d .
S2 S 0.46961(5) 0.32973(5) 1.01409(5) 0.04024(14) Uani 1 1 d .
S3 S 0.44244(5) -0.00829(5) 0.78791(4) 0.03901(14) Uani 1 1 d .
S4 S 0.77492(6) 0.39964(6) 1.11252(6) 0.05593(18) Uani 1 1 d .

loop_
_atom_site_aniso_label
_atom_site_aniso_U_11
_atom_site_aniso_U_22
_atom_site_aniso_U_33
_atom_site_aniso_U_23
_atom_site_aniso_U_13
_atom_site_aniso_U_12
C1 0.0398(9) 0.0365(10) 0.0386(9) 0.0058(8) 0.0029(7) 0.0002(8)
C2 0.0394(9) 0.0334(9) 0.0317(8) 0.0015(7) 0.0085(7) 0.0004(7)
C3 0.0384(9) 0.0293(9) 0.0323(8) -0.0004(7) 0.0054(7) 0.0012(7)
C4 0.0371(9) 0.0330(9) 0.0389(9) 0.0011(7) 0.0043(7) 0.0040(7)
C5 0.0411(9) 0.0324(9) 0.0359(9) 0.0009(7) 0.0040(7) 0.0007(7)
C6 0.0355(10) 0.0447(12) 0.0770(15) -0.0141(11) 0.0049(10) 0.0054(9)
C7 0.0629(16) 0.109(2) 0.095(2) -0.0252(18) 0.0413(15) 0.0076(16)
C8 0.0495(12) 0.0452(12) 0.0581(12) -0.0085(10) -0.0003(9) -0.0045(9)
S1 0.0365(2) 0.0437(3) 0.0496(3) -0.0004(2) 0.0129(2) 0.0008(2)
S2 0.0407(3) 0.0331(3) 0.0450(3) -0.00770(19) 0.00565(19) 0.00078(18)
S3 0.0496(3) 0.0341(3) 0.0351(2) -0.00351(18) 0.01332(19) 0.00161(19)
S4 0.0467(3) 0.0494(3) 0.0634(3) -0.0037(3) -0.0052(2) -0.0091(2)

loop_
_atom_type_symbol
_atom_type_description
_atom_type_scat_dispersion_real
_atom_type_scat_dispersion_imag
_atom_type_scat_source
C C 0.0033 0.0016 'International Tables Vol C Tables 4.2.6.8 and 6.1.1.4'
H H 0.0000 0.0000 'International Tables Vol C Tables 4.2.6.8 and 6.1.1.4'
S S 0.1246 0.1234 'International Tables Vol C Tables 4.2.6.8 and 6.1.1.4'

loop_
_geom_angle_atom_site_label_1
_geom_angle_atom_site_label_2
_geom_angle_atom_site_label_3
_geom_angle
S4 C1 S2 123.04(12)
S4 C1 S1 123.02(12)
S2 C1 S1 113.92(10)
C3 C2 S3 111.23(14)
C3 C2 S1 117.43(14)
S3 C2 S1 131.29(11)
C2 C3 C4 114.65(16)
C2 C3 S2 115.63(14)
C4 C3 S2 129.66(14)
C5 C4 C3 110.48(16)
C5 C4 C6 125.99(17)
C3 C4 C6 123.48(16)
C4 C5 C8 128.64(18)
C4 C5 S3 112.59(14)
C8 C5 S3 118.77(14)
C4 C6 C7 112.41(19)
C4 C6 H6A 109.1
C7 C6 H6A 109.1
C4 C6 H6B 109.1
C7 C6 H6B 109.1
H6A C6 H6B 107.9
C6 C7 H7A 109.5
C6 C7 H7B 109.5
H7A C7 H7B 109.5
C6 C7 H7C 109.5
H7A C7 H7C 109.5
H7B C7 H7C 109.5
C5 C8 H8A 109.5
C5 C8 H8B 109.5
H8A C8 H8B 109.5
C5 C8 H8C 109.5
H8A C8 H8C 109.5
H8B C8 H8C 109.5
C2 S1 C1 96.12(9)
C1 S2 C3 96.78(9)
C2 S3 C5 91.04(9)

loop_
_geom_bond_atom_site_label_1
_geom_bond_atom_site_label_2
_geom_bond_distance
C1 S4 1.6495(19)
C1 S2 1.7301(19)
C1 S1 1.739(2)
C2 C3 1.362(3)
C2 S3 1.7208(18)
C2 S1 1.7249(18)
C3 C4 1.426(2)
C3 S2 1.7357(17)
C4 C5 1.367(3)
C4 C6 1.504(3)
C5 C8 1.497(3)
C5 S3 1.7458(19)
C6 C7 1.522(4)
C6 H6A 0.9700
C6 H6B 0.9700
C7 H7A 0.9600
C7 H7B 0.9600
C7 H7C 0.9600
C8 H8A 0.9600
C8 H8B 0.9600
C8 H8C 0.9600

loop_
_geom_torsion_atom_site_label_1
_geom_torsion_atom_site_label_2
_geom_torsion_atom_site_label_3
_geom_torsion_atom_site_label_4
_geom_torsion
S3 C2 C3 C4 -1.1(2)
S1 C2 C3 C4 -178.72(12)
S3 C2 C3 S2 176.55(9)
S1 C2 C3 S2 -1.07(19)
C2 C3 C4 C5 0.4(2)
S2 C3 C4 C5 -176.80(14)
C2 C3 C4 C6 178.05(18)
S2 C3 C4 C6 0.8(3)
C3 C4 C5 C8 179.74(18)
C6 C4 C5 C8 2.2(3)
C3 C4 C5 S3 0.4(2)
C6 C4 C5 S3 -177.12(16)
C5 C4 C6 C7 101.2(3)
C3 C4 C6 C7 -76.0(3)
C3 C2 S1 C1 2.67(16)
S3 C2 S1 C1 -174.37(13)
S4 C1 S1 C2 178.12(12)
S2 C1 S1 C2 -3.33(12)
S4 C1 S2 C3 -178.56(12)
S1 C1 S2 C3 2.90(12)
C2 C3 S2 C1 -1.14(15)
C4 C3 S2 C1 176.08(17)
C3 C2 S3 C5 1.10(14)
S1 C2 S3 C5 178.29(14)
C4 C5 S3 C2 -0.87(15)
C8 C5 S3 C2 179.73(16)
